data_4038929
loop_
_publ_author_name
'Cui, Hai-Lei'
'Liu, Si-Wei'
'Xiao, Xue'

_publ_section_title
;
 Synthesis of Tetrahydroindolizino[8,7-b]indole Derivatives in the
 Presence of Fe(OTf)3 or CF3SO3H through Intramolecular Dearomatization of
 Indole
;
_journal_name_full 'The Journal of Organic Chemistry'
_journal_paper_doi 10.1021/acs.joc.0c02188
_journal_year 2020
_chemical_formula_moiety 'C29 H30 N2 O5'
_chemical_formula_sum 'C29 H30 N2 O5'
_chemical_formula_weight 486.55
_space_group_crystal_system triclinic
_space_group_IT_number 2
_space_group_name_Hall '-P 1'
_space_group_name_H-M_alt 'P -1'
_atom_sites_solution_hydrogens geom
_atom_sites_solution_primary dual
_audit_creation_date 2020-03-16
_audit_creation_method
;
Olex2 1.3
(compiled 2020.02.04 svn.rd84adfe8 for OlexSys, GUI svn.r6032)
;
_cell_angle_alpha 85.879(5)
_cell_angle_beta 77.215(5)
_cell_angle_gamma 80.871(4)
_cell_formula_units_Z 2
_cell_length_a 9.6091(5)
_cell_length_b 10.3612(6)
_cell_length_c 12.9622(9)
_cell_measurement_reflns_used 3713
_cell_measurement_temperature 112(19)
_cell_measurement_theta_max 28.8530
_cell_measurement_theta_min 2.9730
_cell_volume 1241.70(13)
_computing_cell_refinement 'CrysAlisPro 1.171.38.43f (Rigaku OD, 2015)'
_computing_data_collection 'CrysAlisPro 1.171.38.43f (Rigaku OD, 2015)'
_computing_data_reduction 'CrysAlisPro 1.171.38.43f (Rigaku OD, 2015)'
_computing_molecular_graphics 'Olex2 1.3 (Dolomanov et al., 2009)'
_computing_publication_material 'Olex2 1.3 (Dolomanov et al., 2009)'
_computing_structure_refinement 'SHELXL 2018/3 (Sheldrick, 2015)'
_computing_structure_solution 'SHELXT 2018/2 (Sheldrick, 2018)'
_diffrn_ambient_environment N~2~
_diffrn_ambient_temperature 112(19)
_diffrn_detector 'CCD plate'
_diffrn_detector_area_resol_mean 5.2684
_diffrn_detector_type AtlasS2
_diffrn_measured_fraction_theta_full 1.000
_diffrn_measured_fraction_theta_max 1.000
_diffrn_measurement_details
;
List of Runs (angles in degrees, time in seconds):

  # Type    Start    End  Width  t~exp~   \w     \q     \k     \f   Frames
--------------------------------------------------------------------------
  1  \w    -54.00  36.00   1.00    2.00    --   11.74 -57.00 -30.00   90
  2  \w     -1.00  28.00   1.00    2.00    --   11.74 -99.00 -30.00   29
  3  \w    -72.00  16.00   1.00    2.00    --  -11.59 -57.00-180.00   88
  4  \w    -12.00  85.00   1.00    2.00    --   11.74  57.00 120.00   97
;
_diffrn_measurement_device 'four-circle diffractometer'
_diffrn_measurement_device_type 'SuperNova, Dual, Cu at zero, AtlasS2'
_diffrn_measurement_method '\w scans'
_diffrn_orient_matrix_type 'CrysAlisPro convention (1999,Acta A55,543-557)'
_diffrn_orient_matrix_UB_11 -0.0121590000
_diffrn_orient_matrix_UB_12 0.0665546000
_diffrn_orient_matrix_UB_13 0.0136119000
_diffrn_orient_matrix_UB_21 -0.0029417000
_diffrn_orient_matrix_UB_22 0.0195854000
_diffrn_orient_matrix_UB_23 -0.0531379000
_diffrn_orient_matrix_UB_31 -0.0754905000
_diffrn_orient_matrix_UB_32 -0.0011610000
_diffrn_orient_matrix_UB_33 0.0120091000
_diffrn_radiation_monochromator mirror
_diffrn_radiation_probe x-ray
_diffrn_radiation_type 'Mo K\a'
_diffrn_radiation_wavelength 0.71073
_diffrn_reflns_av_R_equivalents 0.0310
_diffrn_reflns_av_unetI/netI 0.0512
_diffrn_reflns_Laue_measured_fraction_full 1.000
_diffrn_reflns_Laue_measured_fraction_max 1.000
_diffrn_reflns_limit_h_max 11
_diffrn_reflns_limit_h_min -10
_diffrn_reflns_limit_k_max 12
_diffrn_reflns_limit_k_min -11
_diffrn_reflns_limit_l_max 15
_diffrn_reflns_limit_l_min -14
_diffrn_reflns_number 8731
_diffrn_reflns_point_group_measured_fraction_full 1.000
_diffrn_reflns_point_group_measured_fraction_max 1.000
_diffrn_reflns_theta_full 24.998
_diffrn_reflns_theta_max 24.998
_diffrn_reflns_theta_min 1.992
_diffrn_source 'micro-focus sealed X-ray tube'
_diffrn_source_type 'SuperNova (Mo) X-ray Source'
_exptl_absorpt_coefficient_mu 0.089
_exptl_absorpt_correction_T_max 1.00000
_exptl_absorpt_correction_T_min 0.95311
_exptl_absorpt_correction_type multi-scan
_exptl_absorpt_process_details
;
CrysAlisPro 1.171.38.43f (Rigaku Oxford Diffraction, 2015)
Empirical absorption correction using spherical harmonics,
 implemented in SCALE3 ABSPACK scaling algorithm.
;
_exptl_crystal_colour colourless
_exptl_crystal_colour_primary colourless
_exptl_crystal_density_diffrn 1.301
_exptl_crystal_description block
_exptl_crystal_F_000 516
_exptl_crystal_size_max 0.14
_exptl_crystal_size_mid 0.13
_exptl_crystal_size_min 0.12
_refine_diff_density_max 0.322
_refine_diff_density_min -0.292
_refine_diff_density_rms 0.050
_refine_ls_extinction_method none
_refine_ls_goodness_of_fit_ref 1.048
_refine_ls_hydrogen_treatment constr
_refine_ls_matrix_type full
_refine_ls_number_parameters 330
_refine_ls_number_reflns 4374
_refine_ls_number_restraints 0
_refine_ls_restrained_S_all 1.048
_refine_ls_R_factor_all 0.0603
_refine_ls_R_factor_gt 0.0469
_refine_ls_shift/su_max 0.002
_refine_ls_shift/su_mean 0.000
_refine_ls_structure_factor_coef Fsqd
_refine_ls_weighting_details 'w=1/[\s^2^(Fo^2^)+(0.0433P)^2^+0.4400P] where P=(Fo^2^+2Fc^2^)/3'
_refine_ls_weighting_scheme calc
_refine_ls_wR_factor_gt 0.1047
_refine_ls_wR_factor_ref 0.1129
_reflns_Friedel_coverage 0.000
_reflns_number_gt 3537
_reflns_number_total 4374
_reflns_threshold_expression 'I > 2\s(I)'
_cod_data_source_file jo0c02188_si_002.cif
_cod_data_source_block exp_2113
_cod_database_code 4038929
_shelx_shelxl_version_number 2018/3
_shelx_space_group_comment
;
The symmetry employed for this shelxl refinement is uniquely defined
by the following loop, which should always be used as a source of
symmetry information in preference to the above space-group names.
They are only intended as comments.
;
_reflns_odcompleteness_completeness 99.98
_reflns_odcompleteness_iscentric 1
_reflns_odcompleteness_theta 26.32
_olex2_refinement_description
;
1. Fixed Uiso
 At 1.2 times of:
  All C(H) groups, All C(H,H) groups
 At 1.5 times of:
  All C(H,H,H) groups
2.a Ternary CH refined with riding coordinates:
 C7(H7), C8(H8)
2.b Secondary CH2 refined with riding coordinates:
 C9(H9A,H9B), C10(H10A,H10B)
2.c Aromatic/amide H refined with riding coordinates:
 C2(H2), C3(H3), C4(H4), C5(H5), C18(H18), C19(H19), C20(H20), C21(H21),
 C22(H22)
2.d Idealised Me refined as rotating group:
 C16(H16A,H16B,H16C), C23(H23A,H23B,H23C), C27(H27A,H27B,H27C), C28(H28A,H28B,
 H28C), C29(H29A,H29B,H29C)
;
_olex2_date_sample_data_collection 2020-03-16
_olex2_submission_special_instructions 'No special instructions were received'
_oxdiff_exptl_absorpt_empirical_details
;
Empirical correction (ABSPACK) includes:
- Absorption correction using spherical harmonics
- Frame scaling
;
_oxdiff_exptl_absorpt_empirical_full_max 1.179
_oxdiff_exptl_absorpt_empirical_full_min 0.828

loop_
_space_group_symop_operation_xyz
'x, y, z'
'-x, -y, -z'

loop_
_atom_site_label
_atom_site_type_symbol
_atom_site_fract_x
_atom_site_fract_y
_atom_site_fract_z
_atom_site_U_iso_or_equiv
_atom_site_adp_type
_atom_site_occupancy
_atom_site_site_symmetry_order
_atom_site_calc_flag
_atom_site_refinement_flags_posn
_atom_site_refinement_flags_adp
_atom_site_refinement_flags_occupancy
_atom_site_disorder_assembly
_atom_site_disorder_group
O1 O 0.38459(14) 0.89169(14) 0.50018(11) 0.0297(3) Uani 1 1 d . . . . .
O2 O 0.51992(13) 0.83434(12) 0.62440(10) 0.0215(3) Uani 1 1 d . . . . .
O3 O 0.35499(16) 0.69517(14) 0.66932(11) 0.0362(4) Uani 1 1 d . . . . .
O4 O 0.45094(13) 0.78105(12) 0.78885(10) 0.0219(3) Uani 1 1 d . . . . .
O5 O 0.81890(17) 0.39835(14) 0.85853(12) 0.0404(4) Uani 1 1 d . . . . .
N1 N 0.62223(15) 0.80355(14) 0.45118(12) 0.0188(4) Uani 1 1 d . . . . .
N2 N 0.73112(15) 0.54479(14) 0.56716(12) 0.0190(4) Uani 1 1 d . . . . .
C1 C 0.76910(19) 0.75139(17) 0.28991(15) 0.0196(4) Uani 1 1 d . . . . .
C2 C 0.8092(2) 0.75314(19) 0.18047(15) 0.0245(4) Uani 1 1 d . . . . .
H2 H 0.898077 0.709443 0.146875 0.029 Uiso 1 1 calc R U . . .
C3 C 0.7147(2) 0.82115(19) 0.12164(16) 0.0266(5) Uani 1 1 d . . . . .
H3 H 0.740809 0.824346 0.048108 0.032 Uiso 1 1 calc R U . . .
C4 C 0.5816(2) 0.88420(18) 0.17226(16) 0.0245(4) Uani 1 1 d . . . . .
H4 H 0.519129 0.928190 0.131607 0.029 Uiso 1 1 calc R U . . .
C5 C 0.5387(2) 0.88377(17) 0.28171(15) 0.0210(4) Uani 1 1 d . . . . .
H5 H 0.448974 0.926130 0.315034 0.025 Uiso 1 1 calc R U . . .
C6 C 0.63549(19) 0.81737(17) 0.33934(14) 0.0181(4) Uani 1 1 d . . . . .
C7 C 0.76969(19) 0.75472(17) 0.47375(15) 0.0188(4) Uani 1 1 d . . . . .
H7 H 0.817410 0.829879 0.479730 0.023 Uiso 1 1 calc R U . . .
C8 C 0.84825(19) 0.68292(18) 0.37070(15) 0.0205(4) Uani 1 1 d . . . . .
H8 H 0.949405 0.696983 0.352193 0.025 Uiso 1 1 calc R U . . .
C9 C 0.8394(2) 0.53427(18) 0.38178(16) 0.0237(4) Uani 1 1 d . . . . .
H9A H 0.831001 0.504365 0.314505 0.028 Uiso 1 1 calc R U . . .
H9B H 0.928144 0.487960 0.398449 0.028 Uiso 1 1 calc R U . . .
C10 C 0.7119(2) 0.50041(18) 0.46750(15) 0.0221(4) Uani 1 1 d . . . . .
H10A H 0.621788 0.544080 0.451386 0.027 Uiso 1 1 calc R U . . .
H10B H 0.710331 0.406782 0.472049 0.027 Uiso 1 1 calc R U . . .
C11 C 0.77208(18) 0.66698(17) 0.56909(15) 0.0181(4) Uani 1 1 d . . . . .
C12 C 0.81157(18) 0.67740(17) 0.66209(15) 0.0178(4) Uani 1 1 d . . . . .
C13 C 0.79367(18) 0.55508(17) 0.72114(15) 0.0189(4) Uani 1 1 d . . . . .
C14 C 0.74359(19) 0.47572(17) 0.65865(15) 0.0201(4) Uani 1 1 d . . . . .
C15 C 0.83481(19) 0.50868(19) 0.82059(15) 0.0233(4) Uani 1 1 d . . . . .
C16 C 0.9026(3) 0.5939(2) 0.87780(18) 0.0362(5) Uani 1 1 d . . . . .
H16A H 0.831303 0.664213 0.908446 0.054 Uiso 1 1 calc R U . . .
H16B H 0.979182 0.629027 0.828839 0.054 Uiso 1 1 calc R U . . .
H16C H 0.940908 0.542936 0.932760 0.054 Uiso 1 1 calc R U . . .
C17 C 0.86199(19) 0.79612(17) 0.69122(15) 0.0184(4) Uani 1 1 d . . . . .
C18 C 0.7766(2) 0.87825(18) 0.76859(16) 0.0241(4) Uani 1 1 d . . . . .
H18 H 0.685740 0.859601 0.802659 0.029 Uiso 1 1 calc R U . . .
C19 C 0.8254(2) 0.98705(19) 0.79519(17) 0.0290(5) Uani 1 1 d . . . . .
H19 H 0.767399 1.040767 0.847239 0.035 Uiso 1 1 calc R U . . .
C20 C 0.9592(2) 1.01677(19) 0.74541(18) 0.0298(5) Uani 1 1 d . . . . .
H20 H 0.991921 1.089603 0.764392 0.036 Uiso 1 1 calc R U . . .
C21 C 1.0447(2) 0.93805(19) 0.66719(18) 0.0302(5) Uani 1 1 d . . . . .
H21 H 1.134669 0.958317 0.632677 0.036 Uiso 1 1 calc R U . . .
C22 C 0.9959(2) 0.82849(18) 0.64017(16) 0.0251(5) Uani 1 1 d . . . . .
H22 H 1.053707 0.776006 0.587171 0.030 Uiso 1 1 calc R U . . .
C23 C 0.7061(2) 0.34038(19) 0.67856(17) 0.0290(5) Uani 1 1 d . . . . .
H23A H 0.690850 0.309220 0.614546 0.043 Uiso 1 1 calc R U . . .
H23B H 0.619695 0.341240 0.732613 0.043 Uiso 1 1 calc R U . . .
H23C H 0.783700 0.283657 0.701318 0.043 Uiso 1 1 calc R U . . .
C24 C 0.4986(2) 0.84594(18) 0.52068(15) 0.0205(4) Uani 1 1 d . . . . .
C25 C 0.4308(2) 0.76262(18) 0.69432(15) 0.0221(4) Uani 1 1 d . . . . .
C26 C 0.3654(2) 0.71806(19) 0.88477(15) 0.0237(4) Uani 1 1 d . . . . .
C27 C 0.4310(2) 0.7568(2) 0.97158(16) 0.0330(5) Uani 1 1 d . . . . .
H27A H 0.530932 0.719469 0.959873 0.050 Uiso 1 1 calc R U . . .
H27B H 0.380910 0.725240 1.038828 0.050 Uiso 1 1 calc R U . . .
H27C H 0.422681 0.850417 0.971209 0.050 Uiso 1 1 calc R U . . .
C28 C 0.3904(2) 0.5704(2) 0.87623(17) 0.0352(5) Uani 1 1 d . . . . .
H28A H 0.346516 0.547495 0.821693 0.053 Uiso 1 1 calc R U . . .
H28B H 0.348288 0.530573 0.942576 0.053 Uiso 1 1 calc R U . . .
H28C H 0.492149 0.539819 0.859022 0.053 Uiso 1 1 calc R U . . .
C29 C 0.2092(2) 0.7783(2) 0.89792(18) 0.0356(5) Uani 1 1 d . . . . .
H29A H 0.201494 0.871606 0.900576 0.053 Uiso 1 1 calc R U . . .
H29B H 0.154325 0.744581 0.962453 0.053 Uiso 1 1 calc R U . . .
H29C H 0.172526 0.757148 0.839101 0.053 Uiso 1 1 calc R U . . .

loop_
_atom_site_aniso_label
_atom_site_aniso_U_11
_atom_site_aniso_U_22
_atom_site_aniso_U_33
_atom_site_aniso_U_23
_atom_site_aniso_U_13
_atom_site_aniso_U_12
O1 0.0229(7) 0.0418(9) 0.0207(8) -0.0017(6) -0.0025(6) 0.0033(7)
O2 0.0232(7) 0.0269(7) 0.0140(7) -0.0015(5) -0.0014(5) -0.0056(6)
O3 0.0501(9) 0.0432(9) 0.0232(8) -0.0013(7) -0.0101(7) -0.0275(8)
O4 0.0250(7) 0.0292(7) 0.0134(7) -0.0016(6) -0.0024(5) -0.0112(6)
O5 0.0539(10) 0.0367(9) 0.0355(10) 0.0175(7) -0.0180(8) -0.0177(8)
N1 0.0207(8) 0.0201(8) 0.0150(8) -0.0013(6) -0.0031(6) -0.0019(7)
N2 0.0212(8) 0.0172(8) 0.0192(9) -0.0026(6) -0.0037(7) -0.0047(7)
C1 0.0209(9) 0.0194(9) 0.0193(10) -0.0033(8) -0.0026(8) -0.0069(8)
C2 0.0259(10) 0.0249(10) 0.0209(11) -0.0056(8) 0.0008(8) -0.0041(9)
C3 0.0347(11) 0.0303(11) 0.0152(11) -0.0030(9) -0.0036(9) -0.0071(9)
C4 0.0311(11) 0.0243(10) 0.0207(11) -0.0016(8) -0.0098(9) -0.0055(9)
C5 0.0231(10) 0.0196(9) 0.0205(11) -0.0023(8) -0.0048(8) -0.0032(8)
C6 0.0226(10) 0.0172(9) 0.0151(10) -0.0021(7) -0.0017(8) -0.0067(8)
C7 0.0194(9) 0.0184(9) 0.0196(10) -0.0013(8) -0.0052(8) -0.0039(8)
C8 0.0182(9) 0.0231(10) 0.0194(10) -0.0005(8) -0.0016(8) -0.0041(8)
C9 0.0244(10) 0.0230(10) 0.0221(11) -0.0056(8) -0.0020(8) -0.0001(8)
C10 0.0246(10) 0.0194(10) 0.0232(11) -0.0057(8) -0.0049(8) -0.0039(8)
C11 0.0188(9) 0.0148(9) 0.0205(10) -0.0035(8) -0.0033(8) -0.0020(8)
C12 0.0158(9) 0.0172(9) 0.0189(10) -0.0033(8) -0.0015(8) 0.0000(7)
C13 0.0167(9) 0.0181(9) 0.0206(10) -0.0005(8) -0.0024(8) -0.0006(8)
C14 0.0179(9) 0.0192(9) 0.0214(11) 0.0010(8) -0.0001(8) -0.0038(8)
C15 0.0195(10) 0.0260(11) 0.0210(11) 0.0017(9) 0.0000(8) -0.0001(8)
C16 0.0514(14) 0.0313(12) 0.0293(13) 0.0025(10) -0.0195(11) -0.0022(11)
C17 0.0194(9) 0.0184(9) 0.0188(10) 0.0015(8) -0.0080(8) -0.0026(8)
C18 0.0198(10) 0.0259(10) 0.0266(12) -0.0047(9) -0.0031(8) -0.0046(8)
C19 0.0288(11) 0.0232(10) 0.0356(13) -0.0123(9) -0.0061(9) -0.0022(9)
C20 0.0309(11) 0.0214(10) 0.0425(14) -0.0018(10) -0.0154(10) -0.0090(9)
C21 0.0209(10) 0.0289(11) 0.0414(14) 0.0042(10) -0.0048(9) -0.0104(9)
C22 0.0242(10) 0.0226(10) 0.0263(12) -0.0016(8) -0.0018(9) -0.0014(8)
C23 0.0332(11) 0.0222(10) 0.0315(12) 0.0015(9) -0.0044(9) -0.0090(9)
C24 0.0225(10) 0.0207(10) 0.0182(11) -0.0027(8) -0.0028(8) -0.0036(8)
C25 0.0231(10) 0.0231(10) 0.0193(11) -0.0031(8) -0.0021(8) -0.0031(9)
C26 0.0264(10) 0.0306(11) 0.0153(10) 0.0024(8) -0.0025(8) -0.0117(9)
C27 0.0389(12) 0.0446(13) 0.0178(11) 0.0016(10) -0.0042(9) -0.0167(11)
C28 0.0465(13) 0.0320(12) 0.0259(12) 0.0034(10) -0.0026(10) -0.0109(10)
C29 0.0275(11) 0.0474(14) 0.0293(13) 0.0039(10) 0.0000(9) -0.0088(10)

loop_
_atom_type_symbol
_atom_type_description
_atom_type_scat_dispersion_real
_atom_type_scat_dispersion_imag
_atom_type_scat_source
C C 0.0033 0.0016 'International Tables Vol C Tables 4.2.6.8 and 6.1.1.4'
H H 0.0000 0.0000 'International Tables Vol C Tables 4.2.6.8 and 6.1.1.4'
N N 0.0061 0.0033 'International Tables Vol C Tables 4.2.6.8 and 6.1.1.4'
O O 0.0106 0.0060 'International Tables Vol C Tables 4.2.6.8 and 6.1.1.4'

loop_
_geom_angle_atom_site_label_1
_geom_angle_atom_site_label_2
_geom_angle_atom_site_label_3
_geom_angle
_geom_angle_site_symmetry_1
_geom_angle_site_symmetry_3
_geom_angle_publ_flag
C25 O2 C24 115.77(14) . . ?
C25 O4 C26 119.98(13) . . ?
C6 N1 C7 108.53(14) . . ?
C24 N1 C6 122.69(16) . . ?
C24 N1 C7 128.21(16) . . ?
C11 N2 C10 119.08(14) . . ?
C14 N2 C10 129.73(15) . . ?
C14 N2 C11 109.82(15) . . ?
C2 C1 C6 119.95(18) . . ?
C2 C1 C8 129.50(17) . . ?
C6 C1 C8 110.53(16) . . ?
C1 C2 H2 120.5 . . ?
C1 C2 C3 118.98(18) . . ?
C3 C2 H2 120.5 . . ?
C2 C3 H3 119.9 . . ?
C4 C3 C2 120.14(19) . . ?
C4 C3 H3 119.9 . . ?
C3 C4 H4 119.0 . . ?
C3 C4 C5 122.04(19) . . ?
C5 C4 H4 119.0 . . ?
C4 C5 H5 121.5 . . ?
C4 C5 C6 117.09(18) . . ?
C6 C5 H5 121.5 . . ?
C1 C6 N1 108.91(16) . . ?
C5 C6 N1 129.31(17) . . ?
C5 C6 C1 121.78(17) . . ?
N1 C7 H7 109.1 . . ?
N1 C7 C8 102.02(14) . . ?
C8 C7 H7 109.1 . . ?
C11 C7 N1 115.73(14) . . ?
C11 C7 H7 109.1 . . ?
C11 C7 C8 111.54(15) . . ?
C1 C8 C7 102.59(15) . . ?
C1 C8 H8 109.9 . . ?
C1 C8 C9 112.31(15) . . ?
C7 C8 H8 109.9 . . ?
C9 C8 C7 112.00(14) . . ?
C9 C8 H8 109.9 . . ?
C8 C9 H9A 109.0 . . ?
C8 C9 H9B 109.0 . . ?
H9A C9 H9B 107.8 . . ?
C10 C9 C8 112.89(15) . . ?
C10 C9 H9A 109.0 . . ?
C10 C9 H9B 109.0 . . ?
N2 C10 C9 106.88(15) . . ?
N2 C10 H10A 110.3 . . ?
N2 C10 H10B 110.3 . . ?
C9 C10 H10A 110.3 . . ?
C9 C10 H10B 110.3 . . ?
H10A C10 H10B 108.6 . . ?
N2 C11 C7 117.33(16) . . ?
C12 C11 N2 109.10(15) . . ?
C12 C11 C7 133.54(16) . . ?
C11 C12 C13 106.44(15) . . ?
C11 C12 C17 123.72(16) . . ?
C13 C12 C17 129.84(17) . . ?
C12 C13 C15 129.29(17) . . ?
C14 C13 C12 107.30(16) . . ?
C14 C13 C15 122.98(16) . . ?
N2 C14 C13 107.35(15) . . ?
N2 C14 C23 121.50(17) . . ?
C13 C14 C23 131.15(18) . . ?
O5 C15 C13 121.60(18) . . ?
O5 C15 C16 118.08(18) . . ?
C13 C15 C16 120.30(17) . . ?
C15 C16 H16A 109.5 . . ?
C15 C16 H16B 109.5 . . ?
C15 C16 H16C 109.5 . . ?
H16A C16 H16B 109.5 . . ?
H16A C16 H16C 109.5 . . ?
H16B C16 H16C 109.5 . . ?
C18 C17 C12 121.42(15) . . ?
C22 C17 C12 120.40(17) . . ?
C22 C17 C18 118.18(17) . . ?
C17 C18 H18 119.7 . . ?
C19 C18 C17 120.65(17) . . ?
C19 C18 H18 119.7 . . ?
C18 C19 H19 119.7 . . ?
C20 C19 C18 120.62(19) . . ?
C20 C19 H19 119.7 . . ?
C19 C20 H20 120.1 . . ?
C19 C20 C21 119.74(18) . . ?
C21 C20 H20 120.1 . . ?
C20 C21 H21 120.1 . . ?
C20 C21 C22 119.84(17) . . ?
C22 C21 H21 120.1 . . ?
C17 C22 H22 119.5 . . ?
C21 C22 C17 120.97(19) . . ?
C21 C22 H22 119.5 . . ?
C14 C23 H23A 109.5 . . ?
C14 C23 H23B 109.5 . . ?
C14 C23 H23C 109.5 . . ?
H23A C23 H23B 109.5 . . ?
H23A C23 H23C 109.5 . . ?
H23B C23 H23C 109.5 . . ?
O1 C24 O2 122.11(17) . . ?
O1 C24 N1 127.00(18) . . ?
N1 C24 O2 110.85(16) . . ?
O3 C25 O2 124.25(18) . . ?
O3 C25 O4 129.32(17) . . ?
O4 C25 O2 106.40(15) . . ?
O4 C26 C27 101.55(14) . . ?
O4 C26 C28 110.38(16) . . ?
O4 C26 C29 108.44(15) . . ?
C27 C26 C28 110.62(17) . . ?
C29 C26 C27 111.36(18) . . ?
C29 C26 C28 113.79(17) . . ?
C26 C27 H27A 109.5 . . ?
C26 C27 H27B 109.5 . . ?
C26 C27 H27C 109.5 . . ?
H27A C27 H27B 109.5 . . ?
H27A C27 H27C 109.5 . . ?
H27B C27 H27C 109.5 . . ?
C26 C28 H28A 109.5 . . ?
C26 C28 H28B 109.5 . . ?
C26 C28 H28C 109.5 . . ?
H28A C28 H28B 109.5 . . ?
H28A C28 H28C 109.5 . . ?
H28B C28 H28C 109.5 . . ?
C26 C29 H29A 109.5 . . ?
C26 C29 H29B 109.5 . . ?
C26 C29 H29C 109.5 . . ?
H29A C29 H29B 109.5 . . ?
H29A C29 H29C 109.5 . . ?
H29B C29 H29C 109.5 . . ?

loop_
_geom_bond_atom_site_label_1
_geom_bond_atom_site_label_2
_geom_bond_distance
_geom_bond_site_symmetry_2
_geom_bond_publ_flag
O1 C24 1.201(2) . ?
O2 C24 1.398(2) . ?
O2 C25 1.367(2) . ?
O3 C25 1.192(2) . ?
O4 C25 1.314(2) . ?
O4 C26 1.499(2) . ?
O5 C15 1.230(2) . ?
N1 C6 1.426(2) . ?
N1 C7 1.511(2) . ?
N1 C24 1.354(2) . ?
N2 C10 1.460(2) . ?
N2 C11 1.387(2) . ?
N2 C14 1.359(2) . ?
C1 C2 1.385(3) . ?
C1 C6 1.395(3) . ?
C1 C8 1.501(3) . ?
C2 H2 0.9300 . ?
C2 C3 1.389(3) . ?
C3 H3 0.9300 . ?
C3 C4 1.385(3) . ?
C4 H4 0.9300 . ?
C4 C5 1.387(3) . ?
C5 H5 0.9300 . ?
C5 C6 1.388(3) . ?
C7 H7 0.9800 . ?
C7 C8 1.558(3) . ?
C7 C11 1.483(2) . ?
C8 H8 0.9800 . ?
C8 C9 1.551(2) . ?
C9 H9A 0.9700 . ?
C9 H9B 0.9700 . ?
C9 C10 1.528(2) . ?
C10 H10A 0.9700 . ?
C10 H10B 0.9700 . ?
C11 C12 1.358(3) . ?
C12 C13 1.447(2) . ?
C12 C17 1.492(2) . ?
C13 C14 1.399(3) . ?
C13 C15 1.458(3) . ?
C14 C23 1.493(2) . ?
C15 C16 1.498(3) . ?
C16 H16A 0.9600 . ?
C16 H16B 0.9600 . ?
C16 H16C 0.9600 . ?
C17 C18 1.393(3) . ?
C17 C22 1.391(3) . ?
C18 H18 0.9300 . ?
C18 C19 1.380(3) . ?
C19 H19 0.9300 . ?
C19 C20 1.376(3) . ?
C20 H20 0.9300 . ?
C20 C21 1.380(3) . ?
C21 H21 0.9300 . ?
C21 C22 1.389(3) . ?
C22 H22 0.9300 . ?
C23 H23A 0.9600 . ?
C23 H23B 0.9600 . ?
C23 H23C 0.9600 . ?
C26 C27 1.511(3) . ?
C26 C28 1.519(3) . ?
C26 C29 1.509(3) . ?
C27 H27A 0.9600 . ?
C27 H27B 0.9600 . ?
C27 H27C 0.9600 . ?
C28 H28A 0.9600 . ?
C28 H28B 0.9600 . ?
C28 H28C 0.9600 . ?
C29 H29A 0.9600 . ?
C29 H29B 0.9600 . ?
C29 H29C 0.9600 . ?

loop_
_geom_torsion_atom_site_label_1
_geom_torsion_atom_site_label_2
_geom_torsion_atom_site_label_3
_geom_torsion_atom_site_label_4
_geom_torsion
_geom_torsion_site_symmetry_1
_geom_torsion_site_symmetry_2
_geom_torsion_site_symmetry_3
_geom_torsion_site_symmetry_4
_geom_torsion_publ_flag
N1 C7 C8 C1 25.77(16) . . . . ?
N1 C7 C8 C9 -94.87(16) . . . . ?
N1 C7 C11 N2 67.0(2) . . . . ?
N1 C7 C11 C12 -115.5(2) . . . . ?
N2 C11 C12 C13 -0.18(19) . . . . ?
N2 C11 C12 C17 179.98(15) . . . . ?
C1 C2 C3 C4 -1.0(3) . . . . ?
C1 C8 C9 C10 -91.7(2) . . . . ?
C2 C1 C6 N1 -178.41(15) . . . . ?
C2 C1 C6 C5 1.2(3) . . . . ?
C2 C1 C8 C7 162.99(18) . . . . ?
C2 C1 C8 C9 -76.6(2) . . . . ?
C2 C3 C4 C5 0.9(3) . . . . ?
C3 C4 C5 C6 0.2(3) . . . . ?
C4 C5 C6 N1 178.24(17) . . . . ?
C4 C5 C6 C1 -1.3(3) . . . . ?
C6 N1 C7 C8 -25.47(17) . . . . ?
C6 N1 C7 C11 -146.75(16) . . . . ?
C6 N1 C24 O1 4.9(3) . . . . ?
C6 N1 C24 O2 -173.03(14) . . . . ?
C6 C1 C2 C3 0.0(3) . . . . ?
C6 C1 C8 C7 -18.86(18) . . . . ?
C6 C1 C8 C9 101.57(18) . . . . ?
C7 N1 C6 C1 14.74(19) . . . . ?
C7 N1 C6 C5 -164.85(17) . . . . ?
C7 N1 C24 O1 175.15(17) . . . . ?
C7 N1 C24 O2 -2.7(2) . . . . ?
C7 C8 C9 C10 23.1(2) . . . . ?
C7 C11 C12 C13 -177.77(18) . . . . ?
C7 C11 C12 C17 2.4(3) . . . . ?
C8 C1 C2 C3 177.98(17) . . . . ?
C8 C1 C6 N1 3.2(2) . . . . ?
C8 C1 C6 C5 -177.13(15) . . . . ?
C8 C7 C11 N2 -49.0(2) . . . . ?
C8 C7 C11 C12 128.5(2) . . . . ?
C8 C9 C10 N2 -59.9(2) . . . . ?
C10 N2 C11 C7 10.2(2) . . . . ?
C10 N2 C11 C12 -167.80(15) . . . . ?
C10 N2 C14 C13 166.25(16) . . . . ?
C10 N2 C14 C23 -14.0(3) . . . . ?
C11 N2 C10 C9 44.0(2) . . . . ?
C11 N2 C14 C13 0.0(2) . . . . ?
C11 N2 C14 C23 179.79(16) . . . . ?
C11 C7 C8 C1 149.91(14) . . . . ?
C11 C7 C8 C9 29.3(2) . . . . ?
C11 C12 C13 C14 0.2(2) . . . . ?
C11 C12 C13 C15 172.72(18) . . . . ?
C11 C12 C17 C18 108.5(2) . . . . ?
C11 C12 C17 C22 -70.6(2) . . . . ?
C12 C13 C14 N2 -0.1(2) . . . . ?
C12 C13 C14 C23 -179.86(18) . . . . ?
C12 C13 C15 O5 -176.17(18) . . . . ?
C12 C13 C15 C16 1.8(3) . . . . ?
C12 C17 C18 C19 179.44(18) . . . . ?
C12 C17 C22 C21 -179.41(18) . . . . ?
C13 C12 C17 C18 -71.3(3) . . . . ?
C13 C12 C17 C22 109.6(2) . . . . ?
C14 N2 C10 C9 -121.12(19) . . . . ?
C14 N2 C11 C7 178.13(15) . . . . ?
C14 N2 C11 C12 0.1(2) . . . . ?
C14 C13 C15 O5 -4.7(3) . . . . ?
C14 C13 C15 C16 173.33(18) . . . . ?
C15 C13 C14 N2 -173.25(16) . . . . ?
C15 C13 C14 C23 7.0(3) . . . . ?
C17 C12 C13 C14 -179.98(17) . . . . ?
C17 C12 C13 C15 -7.4(3) . . . . ?
C17 C18 C19 C20 0.3(3) . . . . ?
C18 C17 C22 C21 1.4(3) . . . . ?
C18 C19 C20 C21 0.8(3) . . . . ?
C19 C20 C21 C22 -0.8(3) . . . . ?
C20 C21 C22 C17 -0.3(3) . . . . ?
C22 C17 C18 C19 -1.4(3) . . . . ?
C24 O2 C25 O3 12.1(3) . . . . ?
C24 O2 C25 O4 -169.90(14) . . . . ?
C24 N1 C6 C1 -173.29(16) . . . . ?
C24 N1 C6 C5 7.1(3) . . . . ?
C24 N1 C7 C8 163.13(16) . . . . ?
C24 N1 C7 C11 41.9(2) . . . . ?
C25 O2 C24 O1 57.9(2) . . . . ?
C25 O2 C24 N1 -124.09(16) . . . . ?
C25 O4 C26 C27 175.94(16) . . . . ?
C25 O4 C26 C28 58.6(2) . . . . ?
C25 O4 C26 C29 -66.7(2) . . . . ?
C26 O4 C25 O2 178.37(14) . . . . ?
C26 O4 C25 O3 -3.8(3) . . . . ?
